data_4307948
loop_
_publ_author_name
'F. Albert Cotton'
'Zhong Li'
'Carlos A. Murillo'
'Xiaoping Wang'
'Rongmin Yu'
'Qinliang Zhao'

_publ_section_title
;
Crystal-to-Crystal Oxidative Deprotonation of a Di(\m-hydroxo) to a
Di(\m-oxo) Dimer of Dimolybdenum Units
;
_journal_name_full 'Inorganic Chemistry'
_journal_page_first 3245
_journal_page_last 3250
_journal_paper_doi 10.1021/ic062443v
_journal_volume 46
_journal_year 2007
_chemical_formula_moiety 'C90 H90 Mo4 N12 O14, 0.18(C H2 Cl2)'
_chemical_formula_sum 'C90.18 H90.36 Cl0.36 Mo4 N12 O14'
_chemical_formula_weight 1962.79
_chemical_name_common '[Mo2(DAniF)3]2(OH?)2,0.18CH2Cl2'
_chemical_name_systematic
; 
 ? 
;
_space_group_IT_number 2
_symmetry_cell_setting triclinic
_symmetry_space_group_name_Hall '-P 1'
_symmetry_space_group_name_H-M 'P -1'
_atom_sites_solution_hydrogens geom
_atom_sites_solution_primary direct
_atom_sites_solution_secondary difmap
_audit_creation_method SHELXL-97
_cell_angle_alpha 91.797(3)
_cell_angle_beta 90.969(3)
_cell_angle_gamma 95.943(3)
_cell_formula_units_Z 2
_cell_length_a 14.702(3)
_cell_length_b 17.244(4)
_cell_length_c 17.449(4)
_cell_measurement_reflns_used 5251
_cell_measurement_temperature 213(2)
_cell_measurement_theta_max 27.46
_cell_measurement_theta_min 2.21
_cell_volume 4396.8(17)
_computing_cell_refinement SAINT
_computing_data_collection SMART
_computing_data_reduction SAINT
_computing_molecular_graphics XP
_computing_publication_material CIFTAB
_computing_structure_refinement 'SHELXL-97 (Sheldrick, 1997)'
_computing_structure_solution 'SHELXS-97 (Sheldrick, 1990)'
_diffrn_ambient_temperature 213(2)
_diffrn_measured_fraction_theta_full 0.986
_diffrn_measured_fraction_theta_max 0.986
_diffrn_measurement_device_type 'BRUKER SMART 1000'
_diffrn_measurement_method \w-scans
_diffrn_radiation_monochromator graphite
_diffrn_radiation_source 'fine-focus sealed tube'
_diffrn_radiation_type MoK\a
_diffrn_radiation_wavelength 0.71073
_diffrn_reflns_av_R_equivalents 0.0387
_diffrn_reflns_av_sigmaI/netI 0.0637
_diffrn_reflns_limit_h_max 17
_diffrn_reflns_limit_h_min -17
_diffrn_reflns_limit_k_max 20
_diffrn_reflns_limit_k_min -20
_diffrn_reflns_limit_l_max 20
_diffrn_reflns_limit_l_min -19
_diffrn_reflns_number 32224
_diffrn_reflns_theta_full 25.00
_diffrn_reflns_theta_max 25.00
_diffrn_reflns_theta_min 1.73
_diffrn_standards_number 0
_exptl_absorpt_coefficient_mu 0.638
_exptl_absorpt_correction_T_max 0.9389
_exptl_absorpt_correction_T_min 0.8724
_exptl_absorpt_correction_type multi-scan
_exptl_absorpt_process_details SADABS
_exptl_crystal_colour black
_exptl_crystal_density_diffrn 1.483
_exptl_crystal_density_method 'not measured'
_exptl_crystal_description block
_exptl_crystal_F_000 2003
_exptl_crystal_size_max 0.22
_exptl_crystal_size_mid 0.14
_exptl_crystal_size_min 0.10
_refine_diff_density_max 1.434
_refine_diff_density_min -0.604
_refine_diff_density_rms 0.099
_refine_ls_extinction_method none
_refine_ls_goodness_of_fit_ref 1.045
_refine_ls_hydrogen_treatment noref
_refine_ls_matrix_type full
_refine_ls_number_parameters 1067
_refine_ls_number_reflns 15298
_refine_ls_number_restraints 12
_refine_ls_restrained_S_all 1.046
_refine_ls_R_factor_all 0.1007
_refine_ls_R_factor_gt 0.0504
_refine_ls_shift/su_max 0.003
_refine_ls_shift/su_mean 0.000
_refine_ls_structure_factor_coef Fsqd
_refine_ls_weighting_details 'calc w=1/[\s^2^(Fo^2^)+(0.0528P)^2^+16.8111P] where P=(Fo^2^+2Fc^2^)/3'
_refine_ls_weighting_scheme calc
_refine_ls_wR_factor_gt 0.1126
_refine_ls_wR_factor_ref 0.1616
_reflns_number_gt 9754
_reflns_number_total 15298
_reflns_threshold_expression >2sigma(I)
_cod_data_source_file ic062443vsi20070207_040322_04.cif
_cod_data_source_block xl1?0.18CH2Cl2-4
_cod_original_cell_volume 4396.9(16)
_cod_database_code 4307948

loop_
_symmetry_equiv_pos_as_xyz
'x, y, z'
'-x, -y, -z'

loop_
_atom_site_label
_atom_site_type_symbol
_atom_site_fract_x
_atom_site_fract_y
_atom_site_fract_z
_atom_site_U_iso_or_equiv
_atom_site_adp_type
_atom_site_occupancy
_atom_site_symmetry_multiplicity
_atom_site_calc_flag
_atom_site_refinement_flags
_atom_site_disorder_assembly
_atom_site_disorder_group
Mo1 Mo 0.62090(3) -0.02091(3) -0.06755(3) 0.03369(15) Uani 1 1 d . . .
Mo2 Mo 0.49150(3) -0.03428(3) -0.12545(3) 0.03377(15) Uani 1 1 d . . .
Mo3 Mo 0.50729(4) 0.51490(3) 0.37666(3) 0.04172(16) Uani 1 1 d . . .
Mo4 Mo 0.63270(4) 0.51116(3) 0.43918(4) 0.04310(17) Uani 1 1 d . A .
N1 N 0.6381(3) 0.1029(3) -0.0920(3) 0.0348(12) Uani 1 1 d . . .
N2 N 0.4988(3) 0.0861(3) -0.1550(3) 0.0350(12) Uani 1 1 d . . .
N3 N 0.6918(3) -0.0411(3) -0.1721(3) 0.0385(12) Uani 1 1 d . . .
N4 N 0.5527(3) -0.0532(3) -0.2339(3) 0.0384(12) Uani 1 1 d . . .
N5 N 0.6093(3) -0.1431(3) -0.0403(3) 0.0341(12) Uani 1 1 d . . .
N6 N 0.4711(3) -0.1567(3) -0.1053(3) 0.0330(11) Uani 1 1 d . . .
N7 N 0.5149(3) 0.6401(3) 0.3929(3) 0.0429(13) Uani 1 1 d . . .
N8 N 0.6504(4) 0.6353(3) 0.4600(3) 0.0461(14) Uani 1 1 d . . .
N9 N 0.5783(4) 0.5300(3) 0.2700(3) 0.0454(14) Uani 1 1 d . . .
N10 N 0.7141(4) 0.5283(3) 0.3368(3) 0.0469(14) Uani 1 1 d D . .
N11 N 0.4908(4) 0.3903(3) 0.3555(3) 0.0436(13) Uani 1 1 d . . .
N12 N 0.6276(4) 0.3876(3) 0.4203(3) 0.0459(14) Uani 1 1 d D . .
O22 O 0.2307(5) 0.1963(5) -0.3409(5) 0.128(3) Uani 1 1 d . . .
O3 O 1.0731(3) 0.0036(3) -0.1805(3) 0.0731(16) Uani 1 1 d . . .
O4 O 0.3342(4) -0.0128(3) -0.4916(3) 0.0795(17) Uani 1 1 d . . .
O5 O 0.8752(4) -0.2859(4) 0.1191(4) 0.102(2) Uani 1 1 d . . .
O6 O 0.1750(4) -0.3574(4) -0.2232(5) 0.124(3) Uani 1 1 d . . .
O7 O 0.2345(4) 0.8115(3) 0.2975(4) 0.0780(17) Uani 1 1 d . . .
O8 O 0.9442(4) 0.7788(4) 0.6392(4) 0.098(2) Uani 1 1 d . . .
O9 O 0.3923(5) 0.5843(4) -0.0018(4) 0.088(2) Uani 1 1 d . . .
O11 O 0.1988(4) 0.2476(3) 0.1759(4) 0.0832(18) Uani 1 1 d . . .
O1 O 0.6009(3) 0.0129(3) 0.0434(2) 0.0468(11) Uani 1 1 d . . .
O2 O 0.5921(3) 0.4959(3) 0.5470(3) 0.0557(13) Uani 1 1 d . . .
C10 C 0.5729(4) 0.1310(3) -0.1324(4) 0.0400(15) Uani 1 1 d . . .
H10A H 0.5795 0.1839 -0.1452 0.048 Uiso 1 1 calc R . .
C11 C 0.7123(2) 0.1567(2) -0.0614(3) 0.0373(15) Uani 1 1 d G . .
C12 C 0.7019(2) 0.2347(2) -0.0451(3) 0.0495(17) Uani 1 1 d G . .
H12 H 0.6448 0.2535 -0.0529 0.059 Uiso 1 1 calc R . .
C13 C 0.7759(3) 0.28495(18) -0.0173(3) 0.063(2) Uani 1 1 d G . .
H13 H 0.7689 0.3377 -0.0062 0.076 Uiso 1 1 calc R . .
C14 C 0.8604(3) 0.2572(2) -0.0057(3) 0.064(2) Uani 1 1 d GD . .
C15 C 0.8708(2) 0.1793(3) -0.0220(3) 0.0549(19) Uani 1 1 d G . .
H15 H 0.9280 0.1605 -0.0141 0.066 Uiso 1 1 calc R . .
C16 C 0.7968(3) 0.12901(18) -0.0498(3) 0.0475(17) Uani 1 1 d G . .
H16 H 0.8039 0.0763 -0.0608 0.057 Uiso 1 1 calc R . .
O21 O 0.9381(4) 0.3020(3) 0.0222(4) 0.095(2) Uani 1 1 d D . .
C17 C 0.9343(8) 0.3838(5) 0.0273(10) 0.184(8) Uani 1 1 d D . .
H17D H 0.8794 0.3968 0.0012 0.276 Uiso 1 1 calc R . .
H17E H 0.9876 0.4100 0.0035 0.276 Uiso 1 1 calc R . .
H17F H 0.9333 0.4008 0.0808 0.276 Uiso 1 1 calc R . .
C21 C 0.4308(4) 0.1163(4) -0.2009(4) 0.0383(15) Uani 1 1 d . . .
C22 C 0.4328(5) 0.1912(4) -0.2248(5) 0.064(2) Uani 1 1 d . . .
H22B H 0.4824 0.2275 -0.2095 0.077 Uiso 1 1 calc R . .
C23 C 0.3650(6) 0.2152(5) -0.2702(5) 0.079(3) Uani 1 1 d . . .
H23A H 0.3688 0.2674 -0.2849 0.094 Uiso 1 1 calc R . .
C24 C 0.2929(6) 0.1650(6) -0.2940(5) 0.070(2) Uani 1 1 d . . .
C25 C 0.2876(5) 0.0899(5) -0.2715(5) 0.063(2) Uani 1 1 d . . .
H25A H 0.2374 0.0544 -0.2872 0.076 Uiso 1 1 calc R . .
C26 C 0.3558(5) 0.0661(4) -0.2256(4) 0.0533(19) Uani 1 1 d . . .
H26A H 0.3513 0.0140 -0.2106 0.064 Uiso 1 1 calc R . .
C27 C 0.1631(8) 0.1488(10) -0.3726(8) 0.167(7) Uani 1 1 d . . .
H27A H 0.1252 0.1784 -0.4042 0.250 Uiso 1 1 calc R . .
H27B H 0.1263 0.1242 -0.3327 0.250 Uiso 1 1 calc R . .
H27C H 0.1880 0.1091 -0.4041 0.250 Uiso 1 1 calc R . .
C30 C 0.6428(4) -0.0465(4) -0.2367(4) 0.0399(15) Uani 1 1 d . . .
H30A H 0.6720 -0.0456 -0.2842 0.048 Uiso 1 1 calc R . .
C31 C 0.7891(4) -0.0319(4) -0.1757(4) 0.0404(15) Uani 1 1 d . . .
C32 C 0.8353(4) 0.0159(4) -0.2282(4) 0.0479(17) Uani 1 1 d . . .
H32A H 0.8019 0.0420 -0.2639 0.058 Uiso 1 1 calc R . .
C33 C 0.9294(5) 0.0255(4) -0.2285(5) 0.060(2) Uani 1 1 d . . .
H33A H 0.9598 0.0566 -0.2654 0.071 Uiso 1 1 calc R . .
C34 C 0.9789(4) -0.0100(4) -0.1754(5) 0.0522(18) Uani 1 1 d . . .
C35 C 0.9357(5) -0.0565(4) -0.1213(4) 0.0508(18) Uani 1 1 d . . .
H35A H 0.9696 -0.0801 -0.0841 0.061 Uiso 1 1 calc R . .
C36 C 0.8407(4) -0.0676(4) -0.1231(4) 0.0460(17) Uani 1 1 d . . .
H36A H 0.8106 -0.1005 -0.0874 0.055 Uiso 1 1 calc R . .
C37 C 1.1261(5) -0.0330(6) -0.1266(6) 0.087(3) Uani 1 1 d . . .
H37A H 1.1903 -0.0152 -0.1325 0.131 Uiso 1 1 calc R . .
H37B H 1.1166 -0.0891 -0.1353 0.131 Uiso 1 1 calc R . .
H37C H 1.1077 -0.0197 -0.0751 0.131 Uiso 1 1 calc R . .
C41 C 0.5029(4) -0.0448(4) -0.3042(4) 0.0402(15) Uani 1 1 d . . .
C42 C 0.5178(5) 0.0210(4) -0.3459(4) 0.0500(18) Uani 1 1 d . . .
H42A H 0.5662 0.0587 -0.3310 0.060 Uiso 1 1 calc R . .
C43 C 0.4642(5) 0.0345(4) -0.4094(4) 0.057(2) Uani 1 1 d . . .
H43A H 0.4759 0.0803 -0.4370 0.069 Uiso 1 1 calc R . .
C44 C 0.3933(5) -0.0210(4) -0.4309(4) 0.0558(19) Uani 1 1 d . . .
C45 C 0.3787(5) -0.0883(4) -0.3916(4) 0.057(2) Uani 1 1 d . . .
H45A H 0.3317 -0.1267 -0.4078 0.068 Uiso 1 1 calc R . .
C46 C 0.4327(5) -0.1004(4) -0.3281(4) 0.0490(18) Uani 1 1 d . . .
H46A H 0.4216 -0.1466 -0.3011 0.059 Uiso 1 1 calc R . .
C47 C 0.3359(8) 0.0621(5) -0.5226(5) 0.095(3) Uani 1 1 d . . .
H47A H 0.2900 0.0611 -0.5633 0.142 Uiso 1 1 calc R . .
H47B H 0.3959 0.0770 -0.5431 0.142 Uiso 1 1 calc R . .
H47C H 0.3231 0.0996 -0.4826 0.142 Uiso 1 1 calc R . .
C50 C 0.5335(4) -0.1861(3) -0.0641(4) 0.0361(14) Uani 1 1 d . . .
H50A H 0.5243 -0.2387 -0.0511 0.043 Uiso 1 1 calc R . .
C51 C 0.6758(4) -0.1804(4) 0.0014(4) 0.0405(16) Uani 1 1 d . . .
C52 C 0.6923(5) -0.2572(4) -0.0152(5) 0.061(2) Uani 1 1 d . . .
H52A H 0.6585 -0.2863 -0.0544 0.074 Uiso 1 1 calc R . .
C53 C 0.7587(6) -0.2908(5) 0.0262(6) 0.076(3) Uani 1 1 d . . .
H53A H 0.7676 -0.3434 0.0164 0.091 Uiso 1 1 calc R . .
C54 C 0.8115(5) -0.2476(5) 0.0813(5) 0.069(2) Uani 1 1 d . . .
C55 C 0.7963(5) -0.1722(5) 0.0973(5) 0.066(2) Uani 1 1 d . . .
H55A H 0.8314 -0.1427 0.1355 0.079 Uiso 1 1 calc R . .
C56 C 0.7294(5) -0.1396(4) 0.0572(4) 0.0547(19) Uani 1 1 d . . .
H56A H 0.7201 -0.0874 0.0684 0.066 Uiso 1 1 calc R . .
C57 C 0.9374(9) -0.2405(8) 0.1673(9) 0.164(7) Uani 1 1 d . . .
H57A H 0.9792 -0.2735 0.1904 0.246 Uiso 1 1 calc R . .
H57B H 0.9047 -0.2154 0.2072 0.246 Uiso 1 1 calc R . .
H57C H 0.9717 -0.2011 0.1378 0.246 Uiso 1 1 calc R . .
C61 C 0.3952(4) -0.2078(4) -0.1347(4) 0.0370(14) Uani 1 1 d . . .
C62 C 0.3127(5) -0.1796(4) -0.1474(4) 0.0524(18) Uani 1 1 d . . .
H62A H 0.3070 -0.1269 -0.1353 0.063 Uiso 1 1 calc R . .
C63 C 0.2372(5) -0.2266(5) -0.1776(5) 0.067(2) Uani 1 1 d . . .
H63A H 0.1814 -0.2057 -0.1859 0.081 Uiso 1 1 calc R . .
C64 C 0.2450(5) -0.3040(5) -0.1951(5) 0.075(3) Uani 1 1 d . . .
C65 C 0.3278(5) -0.3327(5) -0.1846(5) 0.072(3) Uani 1 1 d . . .
H65A H 0.3339 -0.3852 -0.1977 0.086 Uiso 1 1 calc R . .
C66 C 0.4016(5) -0.2856(4) -0.1554(4) 0.0502(18) Uani 1 1 d . . .
H66A H 0.4578 -0.3062 -0.1492 0.060 Uiso 1 1 calc R . .
C67 C 0.0892(7) -0.3295(8) -0.2353(8) 0.150(6) Uani 1 1 d . . .
H67A H 0.0458 -0.3718 -0.2553 0.225 Uiso 1 1 calc R . .
H67B H 0.0953 -0.2881 -0.2718 0.225 Uiso 1 1 calc R . .
H67C H 0.0677 -0.3095 -0.1871 0.225 Uiso 1 1 calc R . .
C70 C 0.5868(4) 0.6753(4) 0.4317(4) 0.0459(17) Uani 1 1 d . . .
H70A H 0.5924 0.7298 0.4392 0.055 Uiso 1 1 calc R . .
C71 C 0.4464(4) 0.6859(3) 0.3684(4) 0.0429(16) Uani 1 1 d . . .
C72 C 0.3941(5) 0.6611(4) 0.3042(4) 0.0537(19) Uani 1 1 d . . .
H72A H 0.4067 0.6154 0.2775 0.064 Uiso 1 1 calc R . .
C73 C 0.3236(5) 0.7015(4) 0.2775(4) 0.0557(19) Uani 1 1 d . . .
H73A H 0.2898 0.6836 0.2331 0.067 Uiso 1 1 calc R . .
C74 C 0.3038(5) 0.7675(4) 0.3165(5) 0.0536(19) Uani 1 1 d . . .
C75 C 0.3545(5) 0.7937(4) 0.3827(5) 0.0548(19) Uani 1 1 d . . .
H75A H 0.3410 0.8390 0.4098 0.066 Uiso 1 1 calc R . .
C76 C 0.4240(5) 0.7528(4) 0.4077(4) 0.0511(18) Uani 1 1 d . . .
H76A H 0.4574 0.7702 0.4525 0.061 Uiso 1 1 calc R . .
C77 C 0.1704(6) 0.7771(5) 0.2417(6) 0.084(3) Uani 1 1 d . . .
H77A H 0.1238 0.8120 0.2328 0.126 Uiso 1 1 calc R . .
H77B H 0.1419 0.7280 0.2599 0.126 Uiso 1 1 calc R . .
H77C H 0.2014 0.7678 0.1942 0.126 Uiso 1 1 calc R . .
C81 C 0.7234(5) 0.6762(4) 0.5053(4) 0.0468(17) Uani 1 1 d . . .
C82 C 0.8075(5) 0.6472(5) 0.5062(5) 0.078(3) Uani 1 1 d . . .
H82A H 0.8162 0.6023 0.4764 0.093 Uiso 1 1 calc R . .
C83 C 0.8790(6) 0.6839(6) 0.5510(6) 0.089(3) Uani 1 1 d . . .
H83A H 0.9360 0.6636 0.5504 0.107 Uiso 1 1 calc R . .
C84 C 0.8692(6) 0.7484(5) 0.5958(5) 0.065(2) Uani 1 1 d . . .
C85 C 0.7860(5) 0.7769(4) 0.5959(4) 0.057(2) Uani 1 1 d . . .
H85A H 0.7775 0.8216 0.6260 0.068 Uiso 1 1 calc R . .
C86 C 0.7141(5) 0.7403(4) 0.5516(4) 0.0512(18) Uani 1 1 d . . .
H86A H 0.6570 0.7601 0.5535 0.061 Uiso 1 1 calc R . .
C87 C 0.9390(7) 0.8500(6) 0.6794(6) 0.107(4) Uani 1 1 d . . .
H87A H 0.9944 0.8630 0.7101 0.160 Uiso 1 1 calc R . .
H87B H 0.8866 0.8453 0.7127 0.160 Uiso 1 1 calc R . .
H87C H 0.9323 0.8907 0.6433 0.160 Uiso 1 1 calc R . .
C90 C 0.6682(5) 0.5355(4) 0.2720(4) 0.0500(18) Uani 1 1 d . B .
H90A H 0.7005 0.5448 0.2266 0.060 Uiso 1 1 calc R . .
C91 C 0.5341(5) 0.5414(4) 0.1976(4) 0.0476(17) Uani 1 1 d . . .
C92 C 0.4655(5) 0.4878(4) 0.1704(4) 0.058(2) Uani 1 1 d . . .
H92A H 0.4512 0.4421 0.1976 0.070 Uiso 1 1 calc R . .
C93 C 0.4158(6) 0.4988(5) 0.1036(5) 0.070(2) Uani 1 1 d . . .
H93A H 0.3685 0.4612 0.0862 0.084 Uiso 1 1 calc R . .
C94 C 0.4367(6) 0.5653(5) 0.0635(5) 0.067(2) Uani 1 1 d . . .
C95 C 0.5072(6) 0.6178(5) 0.0883(5) 0.072(3) Uani 1 1 d . . .
H95A H 0.5231 0.6622 0.0596 0.086 Uiso 1 1 calc R . .
C96 C 0.5561(5) 0.6071(5) 0.1548(5) 0.065(2) Uani 1 1 d . . .
H96A H 0.6043 0.6444 0.1712 0.078 Uiso 1 1 calc R . .
C97 C 0.3261(4) 0.5304(3) -0.0319(3) 0.109(4) Uani 1 1 d . . .
H97A H 0.2993 0.5507 -0.0773 0.164 Uiso 1 1 calc R . .
H97B H 0.2790 0.5194 0.0057 0.164 Uiso 1 1 calc R . .
H97C H 0.3527 0.4828 -0.0455 0.164 Uiso 1 1 calc R . .
C110 C 0.5562(4) 0.3505(3) 0.3827(3) 0.0460(17) Uani 1 1 d R A .
H11A H 0.5517 0.2960 0.3753 0.055 Uiso 1 1 calc R . .
C111 C 0.4155(5) 0.3508(3) 0.3132(4) 0.0433(16) Uani 1 1 d . . .
C112 C 0.3360(5) 0.3862(4) 0.3069(5) 0.060(2) Uani 1 1 d . . .
H11B H 0.3315 0.4333 0.3345 0.072 Uiso 1 1 calc R . .
C113 C 0.2626(6) 0.3549(5) 0.2613(5) 0.066(2) Uani 1 1 d . . .
H11C H 0.2097 0.3810 0.2576 0.079 Uiso 1 1 calc R . .
C114 C 0.2671(5) 0.2854(4) 0.2213(5) 0.060(2) Uani 1 1 d . . .
C115 C 0.3454(5) 0.2481(4) 0.2285(4) 0.0556(19) Uani 1 1 d . . .
H11D H 0.3486 0.1998 0.2027 0.067 Uiso 1 1 calc R . .
C116 C 0.4185(5) 0.2805(4) 0.2726(4) 0.0477(17) Uani 1 1 d . . .
H11E H 0.4716 0.2547 0.2754 0.057 Uiso 1 1 calc R . .
C117 C 0.1218(7) 0.2869(6) 0.1631(7) 0.107(4) Uani 1 1 d . . .
H11F H 0.0779 0.2544 0.1308 0.161 Uiso 1 1 calc R . .
H11G H 0.1397 0.3353 0.1379 0.161 Uiso 1 1 calc R . .
H11H H 0.0942 0.2982 0.2118 0.161 Uiso 1 1 calc R . .
C121 C 0.6995(11) 0.3469(10) 0.4528(8) 0.041(4) Uani 0.597(9) 1 d PGD A 1
C122 C 0.7418(11) 0.3707(9) 0.5227(8) 0.051(3) Uani 0.597(9) 1 d PG A 1
H12A H 0.7209 0.4119 0.5518 0.061 Uiso 0.597(9) 1 calc PR A 1
C123 C 0.8150(8) 0.3336(7) 0.5496(6) 0.057(4) Uani 0.597(9) 1 d PG A 1
H12B H 0.8436 0.3497 0.5969 0.068 Uiso 0.597(9) 1 calc PR A 1
C124 C 0.8459(7) 0.2726(6) 0.5067(7) 0.062(4) Uani 0.597(9) 1 d PGD A 1
C125 C 0.8036(8) 0.2488(7) 0.4368(7) 0.069(5) Uani 0.597(9) 1 d PG A 1
H12C H 0.8244 0.2076 0.4078 0.083 Uiso 0.597(9) 1 calc PR A 1
C126 C 0.7304(9) 0.2859(9) 0.4099(6) 0.056(4) Uani 0.597(9) 1 d PG A 1
H12D H 0.7018 0.2698 0.3626 0.067 Uiso 0.597(9) 1 calc PR A 1
O12 O 0.9157(9) 0.2313(8) 0.5323(12) 0.121(6) Uani 0.597(9) 1 d PD A 1
C127 C 0.956(2) 0.2358(18) 0.5756(16) 0.186(12) Uiso 0.597(9) 1 d PD A 1
H12E H 0.9948 0.1935 0.5736 0.278 Uiso 0.597(9) 1 calc PR A 1
H12F H 0.9211 0.2332 0.6222 0.278 Uiso 0.597(9) 1 calc PR A 1
H12G H 0.9940 0.2853 0.5751 0.278 Uiso 0.597(9) 1 calc PR A 1
C141 C 0.7014(17) 0.3392(16) 0.4297(14) 0.041(4) Uani 0.403(9) 1 d PGD A 2
C142 C 0.7431(17) 0.3482(14) 0.5019(12) 0.051(3) Uani 0.403(9) 1 d PG A 2
H14A H 0.7241 0.3845 0.5379 0.061 Uiso 0.403(9) 1 calc PR A 2
C143 C 0.8130(13) 0.3034(12) 0.5210(9) 0.057(4) Uani 0.403(9) 1 d PG A 2
H14B H 0.8412 0.3094 0.5698 0.068 Uiso 0.403(9) 1 calc PR A 2
C144 C 0.8413(12) 0.2496(10) 0.4677(10) 0.062(4) Uani 0.403(9) 1 d PGD A 2
C145 C 0.7995(14) 0.2407(12) 0.3955(10) 0.069(5) Uani 0.403(9) 1 d PG A 2
H14C H 0.8186 0.2043 0.3595 0.083 Uiso 0.403(9) 1 calc PR A 2
C146 C 0.7296(15) 0.2855(16) 0.3764(10) 0.056(4) Uani 0.403(9) 1 d PG A 2
H14D H 0.7014 0.2794 0.3276 0.067 Uiso 0.403(9) 1 calc PR A 2
O14 O 0.9056(13) 0.1990(12) 0.4817(17) 0.121(6) Uani 0.403(9) 1 d PD A 2
C147 C 0.914(3) 0.158(2) 0.519(2) 0.186(12) Uiso 0.403(9) 1 d PD A 2
H14E H 0.9621 0.1269 0.5008 0.278 Uiso 0.403(9) 1 calc PR A 2
H14F H 0.8578 0.1240 0.5230 0.278 Uiso 0.403(9) 1 calc PR A 2
H14G H 0.9322 0.1815 0.5685 0.278 Uiso 0.403(9) 1 calc PR A 2
C101 C 0.8139(5) 0.5307(10) 0.3307(11) 0.049(2) Uani 0.524(8) 1 d PGD B 1
C102 C 0.8624(7) 0.5705(8) 0.2737(9) 0.069(5) Uani 0.524(8) 1 d PG B 1
H10B H 0.8315 0.5983 0.2378 0.083 Uiso 0.524(8) 1 calc PR B 1
C103 C 0.9566(7) 0.5692(8) 0.2699(8) 0.084(5) Uani 0.524(8) 1 d PG B 1
H10C H 0.9894 0.5961 0.2313 0.101 Uiso 0.524(8) 1 calc PR B 1
C104 C 1.0023(5) 0.5281(7) 0.3230(9) 0.070(4) Uani 0.524(8) 1 d PGD B 1
C105 C 0.9538(9) 0.4884(8) 0.3800(10) 0.060(3) Uani 0.524(8) 1 d PGD B 1
H10D H 0.9847 0.4606 0.4159 0.073 Uiso 0.524(8) 1 calc PR B 1
C106 C 0.8596(9) 0.4896(11) 0.3838(11) 0.053(4) Uani 0.524(8) 1 d PG B 1
H10E H 0.8269 0.4627 0.4223 0.064 Uiso 0.524(8) 1 calc PR B 1
O10 O 1.0933(8) 0.5259(11) 0.3178(11) 0.108(5) Uani 0.524(8) 1 d PD B 1
C107 C 1.1403(14) 0.4919(17) 0.358(3) 0.215(18) Uani 0.524(8) 1 d PD B 1
H10F H 1.2028 0.4985 0.3409 0.323 Uiso 0.524(8) 1 calc PR B 1
H10G H 1.1182 0.4369 0.3567 0.323 Uiso 0.524(8) 1 calc PR B 1
H10H H 1.1381 0.5126 0.4105 0.323 Uiso 0.524(8) 1 calc PR B 1
C131 C 0.8097(6) 0.5411(11) 0.3362(13) 0.049(2) Uani 0.476(8) 1 d PGD B 2
C132 C 0.8516(7) 0.6093(9) 0.3065(9) 0.069(5) Uani 0.476(8) 1 d PG B 2
H13A H 0.8159 0.6465 0.2869 0.083 Uiso 0.476(8) 1 calc PR B 2
C133 C 0.9465(8) 0.6224(8) 0.3057(9) 0.084(5) Uani 0.476(8) 1 d PG B 2
H13B H 0.9749 0.6685 0.2856 0.101 Uiso 0.476(8) 1 calc PR B 2
C134 C 0.9994(6) 0.5673(8) 0.3347(10) 0.070(4) Uani 0.476(8) 1 d PGD B 2
C135 C 0.9574(10) 0.4991(9) 0.3644(12) 0.060(3) Uani 0.476(8) 1 d PG B 2
H13C H 0.9932 0.4618 0.3840 0.073 Uiso 0.476(8) 1 calc PR B 2
C136 C 0.8625(10) 0.4860(10) 0.3651(15) 0.053(4) Uani 0.476(8) 1 d PG B 2
H13D H 0.8341 0.4398 0.3852 0.064 Uiso 0.476(8) 1 calc PR B 2
O13 O 1.0909(8) 0.5838(11) 0.3273(12) 0.108(5) Uani 0.476(8) 1 d PD B 2
C137 C 1.1439(12) 0.5343(14) 0.3312(19) 0.215(18) Uani 0.476(8) 1 d PD B 2
H13E H 1.2050 0.5571 0.3197 0.323 Uiso 0.476(8) 1 calc PR B 2
H13F H 1.1252 0.4920 0.2945 0.323 Uiso 0.476(8) 1 calc PR B 2
H13G H 1.1436 0.5143 0.3826 0.323 Uiso 0.476(8) 1 calc PR B 2
Cl1 Cl 0.8859(12) 1.0510(14) 0.3868(19) 0.37(3) Uiso 0.184(9) 1 d PR . .
Cl2 Cl 0.9607(12) 1.0113(14) 0.5336(19) 0.33(3) Uiso 0.184(9) 1 d PR . .
C1S C 0.8642(12) 1.0434(14) 0.4862(19) 0.18(4) Uiso 0.184(9) 1 d PR . .
H1SA H 0.8102 1.0062 0.4935 0.219 Uiso 0.184(9) 1 calc PR . .
H1SB H 0.8519 1.0943 0.5079 0.219 Uiso 0.184(9) 1 calc PR . .

loop_
_atom_site_aniso_label
_atom_site_aniso_U_11
_atom_site_aniso_U_22
_atom_site_aniso_U_33
_atom_site_aniso_U_23
_atom_site_aniso_U_13
_atom_site_aniso_U_12
Mo1 0.0258(3) 0.0341(3) 0.0413(3) 0.0071(2) -0.0006(2) 0.0018(2)
Mo2 0.0288(3) 0.0335(3) 0.0386(3) 0.0068(2) -0.0028(2) 0.0006(2)
Mo3 0.0474(4) 0.0325(3) 0.0458(4) 0.0026(2) -0.0034(3) 0.0066(2)
Mo4 0.0440(4) 0.0359(3) 0.0501(4) 0.0018(3) -0.0027(3) 0.0080(2)
N1 0.027(3) 0.031(3) 0.046(3) 0.006(2) -0.008(2) -0.001(2)
N2 0.030(3) 0.033(3) 0.040(3) 0.007(2) 0.001(2) -0.003(2)
N3 0.029(3) 0.044(3) 0.042(3) 0.001(2) 0.006(2) 0.002(2)
N4 0.033(3) 0.045(3) 0.037(3) 0.001(2) 0.001(2) 0.002(2)
N5 0.030(3) 0.031(3) 0.042(3) 0.009(2) 0.001(2) 0.003(2)
N6 0.029(3) 0.029(2) 0.040(3) 0.003(2) -0.002(2) 0.002(2)
N7 0.039(3) 0.028(3) 0.062(4) -0.002(2) -0.006(3) 0.006(2)
N8 0.044(3) 0.029(3) 0.065(4) -0.005(3) -0.007(3) 0.004(2)
N9 0.049(4) 0.043(3) 0.044(4) 0.007(3) 0.003(3) 0.004(3)
N10 0.050(4) 0.041(3) 0.051(4) 0.006(3) 0.007(3) 0.004(3)
N11 0.046(3) 0.034(3) 0.052(4) 0.008(3) 0.000(3) 0.008(2)
N12 0.045(3) 0.039(3) 0.054(4) 0.013(3) 0.000(3) 0.004(3)
O22 0.094(6) 0.155(7) 0.138(7) 0.049(6) -0.060(5) 0.023(5)
O3 0.032(3) 0.093(4) 0.092(5) 0.011(3) 0.006(3) -0.003(3)
O4 0.090(4) 0.089(4) 0.062(4) 0.022(3) -0.026(3) 0.016(3)
O5 0.072(4) 0.100(5) 0.136(6) 0.039(4) -0.041(4) 0.021(4)
O6 0.057(4) 0.121(6) 0.182(8) -0.087(6) -0.005(5) -0.019(4)
O7 0.059(4) 0.071(4) 0.108(5) 0.029(3) -0.012(3) 0.019(3)
O8 0.067(4) 0.118(5) 0.103(5) -0.053(4) -0.023(4) 0.005(4)
O9 0.115(6) 0.098(5) 0.059(4) 0.018(4) -0.013(4) 0.045(4)
O11 0.065(4) 0.082(4) 0.098(5) -0.034(4) -0.015(3) 0.001(3)
O1 0.034(2) 0.069(3) 0.039(3) 0.000(2) 0.001(2) 0.009(2)
O2 0.045(3) 0.080(4) 0.044(3) 0.006(3) 0.002(2) 0.012(2)
C10 0.036(4) 0.033(3) 0.050(4) 0.011(3) -0.003(3) 0.001(3)
C11 0.037(4) 0.038(3) 0.036(4) 0.004(3) 0.000(3) -0.002(3)
C12 0.048(4) 0.042(4) 0.058(5) -0.002(3) -0.007(3) 0.004(3)
C13 0.064(5) 0.037(4) 0.086(6) -0.005(4) -0.018(4) -0.005(3)
C14 0.061(5) 0.058(5) 0.067(6) 0.000(4) -0.017(4) -0.010(4)
C15 0.040(4) 0.067(5) 0.056(5) -0.001(4) -0.007(3) 0.001(3)
C16 0.044(4) 0.043(4) 0.055(5) -0.003(3) -0.006(3) 0.001(3)
O21 0.065(4) 0.076(4) 0.136(6) -0.008(4) -0.037(4) -0.024(3)
C17 0.136(11) 0.088(9) 0.31(2) 0.016(11) -0.117(13) -0.051(8)
C21 0.040(4) 0.041(3) 0.035(4) 0.010(3) 0.001(3) 0.006(3)
C22 0.061(5) 0.061(5) 0.070(6) 0.025(4) -0.014(4) 0.003(4)
C23 0.081(6) 0.070(6) 0.087(7) 0.036(5) -0.019(5) 0.011(5)
C24 0.068(6) 0.096(7) 0.052(5) 0.030(5) -0.013(4) 0.033(5)
C25 0.050(5) 0.078(6) 0.061(5) 0.006(4) -0.014(4) 0.009(4)
C26 0.046(4) 0.045(4) 0.070(5) 0.007(4) -0.009(4) 0.011(3)
C27 0.081(9) 0.27(2) 0.158(14) 0.098(13) -0.035(9) 0.019(11)
C30 0.038(4) 0.045(4) 0.036(4) -0.001(3) 0.007(3) 0.002(3)
C31 0.033(3) 0.042(4) 0.046(4) 0.001(3) 0.002(3) 0.001(3)
C32 0.038(4) 0.057(4) 0.049(4) 0.009(3) 0.001(3) 0.004(3)
C33 0.047(5) 0.068(5) 0.062(5) 0.011(4) 0.018(4) -0.006(4)
C34 0.031(4) 0.059(4) 0.065(5) -0.002(4) 0.004(3) -0.003(3)
C35 0.042(4) 0.056(4) 0.055(5) 0.003(4) -0.004(3) 0.008(3)
C36 0.034(4) 0.054(4) 0.049(4) 0.001(3) 0.008(3) 0.003(3)
C37 0.035(5) 0.092(7) 0.134(9) 0.006(6) 0.003(5) 0.007(4)
C41 0.036(4) 0.045(4) 0.039(4) 0.001(3) 0.004(3) 0.002(3)
C42 0.047(4) 0.056(4) 0.045(4) 0.007(3) -0.001(3) -0.008(3)
C43 0.072(5) 0.057(5) 0.044(5) 0.017(4) 0.001(4) 0.003(4)
C44 0.065(5) 0.061(5) 0.044(5) 0.007(4) -0.010(4) 0.013(4)
C45 0.060(5) 0.049(4) 0.058(5) 0.008(4) -0.015(4) -0.005(3)
C46 0.054(4) 0.038(4) 0.055(5) 0.013(3) -0.010(4) 0.001(3)
C47 0.138(9) 0.090(7) 0.064(6) 0.021(5) -0.020(6) 0.045(6)
C50 0.031(3) 0.033(3) 0.044(4) 0.008(3) 0.008(3) 0.002(3)
C51 0.036(4) 0.041(4) 0.046(4) 0.017(3) 0.005(3) 0.005(3)
C52 0.050(5) 0.053(4) 0.082(6) 0.012(4) -0.015(4) 0.010(4)
C53 0.062(5) 0.053(5) 0.116(8) 0.022(5) -0.006(5) 0.019(4)
C54 0.043(5) 0.080(6) 0.087(7) 0.034(5) -0.011(4) 0.012(4)
C55 0.057(5) 0.079(6) 0.062(6) 0.012(4) -0.012(4) 0.012(4)
C56 0.049(4) 0.058(4) 0.058(5) 0.011(4) -0.008(4) 0.010(3)
C57 0.105(10) 0.158(13) 0.230(18) 0.082(12) -0.077(11) 0.011(9)
C61 0.034(4) 0.042(3) 0.034(4) 0.003(3) 0.004(3) 0.003(3)
C62 0.043(4) 0.047(4) 0.064(5) -0.009(4) -0.005(4) 0.000(3)
C63 0.035(4) 0.077(6) 0.089(7) -0.026(5) -0.008(4) 0.006(4)
C64 0.048(5) 0.078(6) 0.092(7) -0.045(5) 0.002(4) -0.015(4)
C65 0.057(5) 0.059(5) 0.095(7) -0.029(5) 0.013(5) -0.007(4)
C66 0.042(4) 0.042(4) 0.066(5) -0.004(3) 0.009(4) 0.000(3)
C67 0.049(6) 0.179(13) 0.208(15) -0.124(11) -0.016(8) -0.009(7)
C70 0.043(4) 0.032(3) 0.062(5) -0.001(3) -0.003(3) 0.006(3)
C71 0.040(4) 0.028(3) 0.061(5) 0.008(3) 0.000(3) 0.001(3)
C72 0.049(4) 0.049(4) 0.063(5) -0.003(4) -0.001(4) 0.005(3)
C73 0.045(4) 0.066(5) 0.056(5) 0.012(4) -0.007(4) 0.006(4)
C74 0.044(4) 0.046(4) 0.073(6) 0.021(4) 0.002(4) 0.010(3)
C75 0.053(5) 0.034(4) 0.078(6) 0.012(4) 0.001(4) 0.004(3)
C76 0.047(4) 0.036(4) 0.070(5) 0.010(3) -0.006(4) 0.001(3)
C77 0.058(5) 0.087(6) 0.111(8) 0.039(6) -0.017(5) 0.012(5)
C81 0.047(4) 0.035(3) 0.060(5) 0.000(3) -0.001(3) 0.009(3)
C82 0.055(5) 0.078(6) 0.100(7) -0.051(5) -0.025(5) 0.028(4)
C83 0.050(5) 0.116(8) 0.100(8) -0.050(6) -0.019(5) 0.026(5)
C84 0.058(5) 0.069(5) 0.067(6) -0.018(4) -0.009(4) 0.002(4)
C85 0.072(5) 0.037(4) 0.059(5) -0.004(3) 0.000(4) -0.001(4)
C86 0.051(4) 0.035(4) 0.068(5) 0.004(3) -0.001(4) 0.008(3)
C87 0.100(8) 0.104(8) 0.107(9) -0.042(7) -0.014(7) -0.020(6)
C90 0.058(5) 0.042(4) 0.048(5) 0.004(3) 0.005(4) -0.002(3)
C91 0.049(4) 0.043(4) 0.052(5) 0.006(3) 0.008(3) 0.008(3)
C92 0.081(6) 0.047(4) 0.047(5) 0.010(3) 0.000(4) 0.003(4)
C93 0.086(6) 0.071(5) 0.055(5) 0.008(4) -0.009(5) 0.010(5)
C94 0.081(6) 0.075(6) 0.051(5) 0.016(4) 0.010(5) 0.031(5)
C95 0.081(6) 0.073(6) 0.067(6) 0.043(5) 0.012(5) 0.021(5)
C96 0.061(5) 0.061(5) 0.074(6) 0.024(4) 0.013(4) 0.005(4)
C97 0.164(12) 0.116(9) 0.059(7) -0.002(6) -0.018(7) 0.071(9)
C110 0.052(4) 0.028(3) 0.059(5) 0.006(3) 0.011(4) 0.006(3)
C111 0.052(4) 0.029(3) 0.049(4) 0.005(3) 0.002(3) 0.004(3)
C112 0.066(5) 0.035(4) 0.078(6) -0.006(4) -0.010(4) 0.009(3)
C113 0.059(5) 0.058(5) 0.082(6) -0.013(4) -0.009(4) 0.012(4)
C114 0.057(5) 0.054(4) 0.065(5) -0.007(4) 0.001(4) -0.004(4)
C115 0.062(5) 0.046(4) 0.057(5) -0.006(4) 0.008(4) 0.000(4)
C116 0.048(4) 0.045(4) 0.051(5) 0.006(3) 0.014(3) 0.006(3)
C117 0.078(7) 0.116(9) 0.126(10) -0.042(7) -0.038(7) 0.018(6)
C121 0.047(4) 0.030(5) 0.046(11) 0.012(6) 0.008(6) 0.001(3)
C122 0.060(5) 0.046(10) 0.049(10) 0.003(7) 0.002(6) 0.014(6)
C123 0.048(6) 0.069(11) 0.054(11) 0.004(7) -0.006(7) 0.010(7)
C124 0.052(7) 0.053(9) 0.085(14) 0.002(8) 0.001(9) 0.022(6)
C125 0.059(7) 0.052(6) 0.098(16) -0.008(10) 0.007(10) 0.016(5)
C126 0.056(5) 0.042(4) 0.069(13) 0.002(9) 0.006(8) 0.002(4)
O12 0.069(6) 0.085(9) 0.21(2) -0.009(8) -0.036(10) 0.014(7)
C141 0.047(4) 0.030(5) 0.046(11) 0.012(6) 0.008(6) 0.001(3)
C142 0.060(5) 0.046(10) 0.049(10) 0.003(7) 0.002(6) 0.014(6)
C143 0.048(6) 0.069(11) 0.054(11) 0.004(7) -0.006(7) 0.010(7)
C144 0.052(7) 0.053(9) 0.085(14) 0.002(8) 0.001(9) 0.022(6)
C145 0.059(7) 0.052(6) 0.098(16) -0.008(10) 0.007(10) 0.016(5)
C146 0.056(5) 0.042(4) 0.069(13) 0.002(9) 0.006(8) 0.002(4)
O14 0.069(6) 0.085(9) 0.21(2) -0.009(8) -0.036(10) 0.014(7)
C101 0.052(5) 0.046(5) 0.047(5) 0.004(4) 0.000(4) 0.001(4)
C102 0.056(7) 0.075(12) 0.073(13) 0.026(8) -0.001(7) -0.011(7)
C103 0.057(7) 0.093(12) 0.099(13) 0.037(9) -0.010(8) -0.016(9)
C104 0.047(6) 0.060(11) 0.095(10) -0.014(10) 0.006(6) -0.024(7)
C105 0.053(5) 0.058(6) 0.069(9) -0.004(5) -0.003(5) 0.001(4)
C106 0.047(5) 0.047(4) 0.067(11) 0.000(6) 0.016(5) 0.008(4)
O10 0.040(5) 0.133(12) 0.147(9) 0.015(13) 0.021(5) -0.020(8)
C107 0.034(7) 0.12(3) 0.49(5) -0.07(3) -0.004(15) 0.023(12)
C131 0.052(5) 0.046(5) 0.047(5) 0.004(4) 0.000(4) 0.001(4)
C132 0.056(7) 0.075(12) 0.073(13) 0.026(8) -0.001(7) -0.011(7)
C133 0.057(7) 0.093(12) 0.099(13) 0.037(9) -0.010(8) -0.016(9)
C134 0.047(6) 0.060(11) 0.095(10) -0.014(10) 0.006(6) -0.024(7)
C135 0.053(5) 0.058(6) 0.069(9) -0.004(5) -0.003(5) 0.001(4)
C136 0.047(5) 0.047(4) 0.067(11) 0.000(6) 0.016(5) 0.008(4)
O13 0.040(5) 0.133(12) 0.147(9) 0.015(13) 0.021(5) -0.020(8)
C137 0.034(7) 0.12(3) 0.49(5) -0.07(3) -0.004(15) 0.023(12)

loop_
_atom_type_symbol
_atom_type_description
_atom_type_scat_dispersion_real
_atom_type_scat_dispersion_imag
_atom_type_scat_source
C C 0.0033 0.0016 'International Tables Vol C Tables 4.2.6.8 and 6.1.1.4'
H H 0.0000 0.0000 'International Tables Vol C Tables 4.2.6.8 and 6.1.1.4'
N N 0.0061 0.0033 'International Tables Vol C Tables 4.2.6.8 and 6.1.1.4'
O O 0.0106 0.0060 'International Tables Vol C Tables 4.2.6.8 and 6.1.1.4'
Mo Mo -1.6832 0.6857 'International Tables Vol C Tables 4.2.6.8 and 6.1.1.4'
Cl Cl 0.1484 0.1585 'International Tables Vol C Tables 4.2.6.8 and 6.1.1.4'

loop_
_geom_angle_atom_site_label_1
_geom_angle_atom_site_label_2
_geom_angle_atom_site_label_3
_geom_angle
_geom_angle_site_symmetry_1
_geom_angle_site_symmetry_3
_geom_angle_publ_flag
O1 Mo1 Mo2 107.90(12) . . ?
O1 Mo1 N3 159.19(18) . . ?
Mo2 Mo1 N3 92.10(14) . . ?
O1 Mo1 N5 92.38(19) . . ?
Mo2 Mo1 N5 91.74(13) . . ?
N3 Mo1 N5 92.71(19) . . ?
O1 Mo1 N1 86.65(19) . . ?
Mo2 Mo1 N1 90.76(12) . . ?
N3 Mo1 N1 87.41(19) . . ?
N5 Mo1 N1 177.49(18) . . ?
O1 Mo2 Mo1 105.19(13) 2_655 . ?
O1 Mo2 N4 162.29(18) 2_655 . ?
Mo1 Mo2 N4 92.08(14) . . ?
O1 Mo2 N6 90.65(18) 2_655 . ?
Mo1 Mo2 N6 92.77(13) . . ?
N4 Mo2 N6 92.45(19) . . ?
O1 Mo2 N2 89.10(18) 2_655 . ?
Mo1 Mo2 N2 93.74(13) . . ?
N4 Mo2 N2 85.82(19) . . ?
N6 Mo2 N2 173.32(19) . . ?
O2 Mo3 Mo4 106.52(14) 2_666 . ?
O2 Mo3 N11 89.7(2) 2_666 . ?
Mo4 Mo3 N11 92.67(15) . . ?
O2 Mo3 N9 161.8(2) 2_666 . ?
Mo4 Mo3 N9 91.71(16) . . ?
N11 Mo3 N9 90.2(2) . . ?
O2 Mo3 N7 89.2(2) 2_666 . ?
Mo4 Mo3 N7 91.50(14) . . ?
N11 Mo3 N7 175.8(2) . . ?
N9 Mo3 N7 89.5(2) . . ?
O2 Mo4 Mo3 103.27(14) . . ?
O2 Mo4 N12 90.3(2) . . ?
Mo3 Mo4 N12 91.65(15) . . ?
O2 Mo4 N8 90.3(2) . . ?
Mo3 Mo4 N8 93.04(15) . . ?
N12 Mo4 N8 175.0(2) . . ?
O2 Mo4 N10 164.1(2) . . ?
Mo3 Mo4 N10 92.61(16) . . ?
N12 Mo4 N10 89.7(2) . . ?
N8 Mo4 N10 88.3(2) . . ?
C10 N1 C11 118.3(4) . . ?
C10 N1 Mo1 117.7(4) . . ?
C11 N1 Mo1 123.8(3) . . ?
C10 N2 C21 120.4(5) . . ?
C10 N2 Mo2 116.8(4) . . ?
C21 N2 Mo2 122.7(4) . . ?
C30 N3 C31 119.1(5) . . ?
C30 N3 Mo1 117.2(4) . . ?
C31 N3 Mo1 122.3(4) . . ?
C30 N4 C41 117.4(5) . . ?
C30 N4 Mo2 118.0(4) . . ?
C41 N4 Mo2 120.7(4) . . ?
C50 N5 C51 117.9(5) . . ?
C50 N5 Mo1 116.7(4) . . ?
C51 N5 Mo1 125.4(4) . . ?
C50 N6 C61 118.4(5) . . ?
C50 N6 Mo2 117.3(4) . . ?
C61 N6 Mo2 124.3(4) . . ?
C70 N7 C71 118.3(5) . . ?
C70 N7 Mo3 117.4(4) . . ?
C71 N7 Mo3 124.2(4) . . ?
C70 N8 C81 118.5(5) . . ?
C70 N8 Mo4 116.8(4) . . ?
C81 N8 Mo4 124.6(4) . . ?
C90 N9 C91 117.5(6) . . ?
C90 N9 Mo3 118.2(5) . . ?
C91 N9 Mo3 124.1(4) . . ?
C90 N10 C131 118.2(11) . . ?
C90 N10 C101 116.0(9) . . ?
C131 N10 C101 8.1(15) . . ?
C90 N10 Mo4 116.2(5) . . ?
C131 N10 Mo4 125.1(10) . . ?
C101 N10 Mo4 127.8(8) . . ?
C110 N11 C111 120.0(5) . . ?
C110 N11 Mo3 116.9(4) . . ?
C111 N11 Mo3 123.1(4) . . ?
C110 N12 C141 112.5(13) . . ?
C110 N12 C121 122.2(9) . . ?
C141 N12 C121 16.9(13) . . ?
C110 N12 Mo4 118.7(4) . . ?
C141 N12 Mo4 127.6(13) . . ?
C121 N12 Mo4 118.9(8) . . ?
C27 O22 C24 118.3(10) . . ?
C34 O3 C37 117.0(6) . . ?
C44 O4 C47 117.0(7) . . ?
C54 O5 C57 116.8(8) . . ?
C64 O6 C67 116.8(8) . . ?
C74 O7 C77 115.6(7) . . ?
C84 O8 C87 117.9(7) . . ?
C97 O9 C94 117.1(7) . . ?
C114 O11 C117 116.8(7) . . ?
Mo1 O1 Mo2 146.8(2) . 2_655 ?
Mo3 O2 Mo4 150.2(3) 2_666 . ?
N2 C10 N1 121.0(5) . . ?
N2 C10 H10A 119.5 . . ?
N1 C10 H10A 119.5 . . ?
C12 C11 C16 120.0 . . ?
C12 C11 N1 122.0(3) . . ?
C16 C11 N1 118.0(3) . . ?
C13 C12 C11 120.0 . . ?
C13 C12 H12 120.0 . . ?
C11 C12 H12 120.0 . . ?
C12 C13 C14 120.0 . . ?
C12 C13 H13 120.0 . . ?
C14 C13 H13 120.0 . . ?
O21 C14 C15 115.3(4) . . ?
O21 C14 C13 124.7(4) . . ?
C15 C14 C13 120.0 . . ?
C16 C15 C14 120.0 . . ?
C16 C15 H15 120.0 . . ?
C14 C15 H15 120.0 . . ?
C15 C16 C11 120.0 . . ?
C15 C16 H16 120.0 . . ?
C11 C16 H16 120.0 . . ?
C14 O21 C17 116.7(6) . . ?
O21 C17 H17D 109.5 . . ?
O21 C17 H17E 109.5 . . ?
H17D C17 H17E 109.5 . . ?
O21 C17 H17F 109.5 . . ?
H17D C17 H17F 109.5 . . ?
H17E C17 H17F 109.5 . . ?
C22 C21 C26 115.7(6) . . ?
C22 C21 N2 125.9(6) . . ?
C26 C21 N2 118.3(5) . . ?
C23 C22 C21 122.3(8) . . ?
C23 C22 H22B 118.9 . . ?
C21 C22 H22B 118.9 . . ?
C24 C23 C22 120.9(8) . . ?
C24 C23 H23A 119.6 . . ?
C22 C23 H23A 119.6 . . ?
C23 C24 C25 119.0(7) . . ?
C23 C24 O22 114.9(8) . . ?
C25 C24 O22 126.0(9) . . ?
C24 C25 C26 119.8(8) . . ?
C24 C25 H25A 120.1 . . ?
C26 C25 H25A 120.1 . . ?
C25 C26 C21 122.3(7) . . ?
C25 C26 H26A 118.9 . . ?
C21 C26 H26A 118.9 . . ?
O22 C27 H27A 109.5 . . ?
O22 C27 H27B 109.5 . . ?
H27A C27 H27B 109.5 . . ?
O22 C27 H27C 109.5 . . ?
H27A C27 H27C 109.5 . . ?
H27B C27 H27C 109.5 . . ?
N4 C30 N3 119.6(6) . . ?
N4 C30 H30A 120.2 . . ?
N3 C30 H30A 120.2 . . ?
C36 C31 C32 117.8(6) . . ?
C36 C31 N3 119.9(6) . . ?
C32 C31 N3 122.2(6) . . ?
C33 C32 C31 120.7(7) . . ?
C33 C32 H32A 119.7 . . ?
C31 C32 H32A 119.7 . . ?
C34 C33 C32 120.4(7) . . ?
C34 C33 H33A 119.8 . . ?
C32 C33 H33A 119.8 . . ?
C33 C34 C35 120.7(6) . . ?
C33 C34 O3 115.8(7) . . ?
C35 C34 O3 123.5(7) . . ?
C34 C35 C36 118.3(7) . . ?
C34 C35 H35A 120.8 . . ?
C36 C35 H35A 120.8 . . ?
C31 C36 C35 122.0(6) . . ?
C31 C36 H36A 119.0 . . ?
C35 C36 H36A 119.0 . . ?
O3 C37 H37A 109.5 . . ?
O3 C37 H37B 109.5 . . ?
H37A C37 H37B 109.5 . . ?
O3 C37 H37C 109.5 . . ?
H37A C37 H37C 109.5 . . ?
H37B C37 H37C 109.5 . . ?
C42 C41 C46 117.9(6) . . ?
C42 C41 N4 121.4(6) . . ?
C46 C41 N4 120.5(6) . . ?
C41 C42 C43 122.6(6) . . ?
C41 C42 H42A 118.7 . . ?
C43 C42 H42A 118.7 . . ?
C44 C43 C42 118.4(7) . . ?
C44 C43 H43A 120.8 . . ?
C42 C43 H43A 120.8 . . ?
C45 C44 O4 116.5(7) . . ?
C45 C44 C43 120.1(7) . . ?
O4 C44 C43 123.3(7) . . ?
C44 C45 C46 120.6(7) . . ?
C44 C45 H45A 119.7 . . ?
C46 C45 H45A 119.7 . . ?
C41 C46 C45 120.4(6) . . ?
C41 C46 H46A 119.8 . . ?
C45 C46 H46A 119.8 . . ?
O4 C47 H47A 109.5 . . ?
O4 C47 H47B 109.5 . . ?
H47A C47 H47B 109.5 . . ?
O4 C47 H47C 109.5 . . ?
H47A C47 H47C 109.5 . . ?
H47B C47 H47C 109.5 . . ?
N6 C50 N5 121.4(5) . . ?
N6 C50 H50A 119.3 . . ?
N5 C50 H50A 119.3 . . ?
C56 C51 C52 117.7(6) . . ?
C56 C51 N5 120.2(6) . . ?
C52 C51 N5 122.0(6) . . ?
C53 C52 C51 120.1(8) . . ?
C53 C52 H52A 120.0 . . ?
C51 C52 H52A 120.0 . . ?
C54 C53 C52 120.4(8) . . ?
C54 C53 H53A 119.8 . . ?
C52 C53 H53A 119.8 . . ?
C55 C54 O5 124.1(9) . . ?
C55 C54 C53 119.7(7) . . ?
O5 C54 C53 116.2(8) . . ?
C54 C55 C56 119.7(8) . . ?
C54 C55 H55A 120.2 . . ?
C56 C55 H55A 120.2 . . ?
C51 C56 C55 122.4(7) . . ?
C51 C56 H56A 118.8 . . ?
C55 C56 H56A 118.8 . . ?
O5 C57 H57A 109.5 . . ?
O5 C57 H57B 109.5 . . ?
H57A C57 H57B 109.5 . . ?
O5 C57 H57C 109.5 . . ?
H57A C57 H57C 109.5 . . ?
H57B C57 H57C 109.5 . . ?
C62 C61 C66 117.1(6) . . ?
C62 C61 N6 119.9(6) . . ?
C66 C61 N6 122.9(6) . . ?
C61 C62 C63 122.1(7) . . ?
C61 C62 H62A 119.0 . . ?
C63 C62 H62A 119.0 . . ?
C64 C63 C62 119.2(7) . . ?
C64 C63 H63A 120.4 . . ?
C62 C63 H63A 120.4 . . ?
C65 C64 C63 119.5(7) . . ?
C65 C64 O6 115.4(8) . . ?
C63 C64 O6 125.2(8) . . ?
C66 C65 C64 120.5(8) . . ?
C66 C65 H65A 119.7 . . ?
C64 C65 H65A 119.7 . . ?
C65 C66 C61 121.5(7) . . ?
C65 C66 H66A 119.2 . . ?
C61 C66 H66A 119.2 . . ?
O6 C67 H67A 109.5 . . ?
O6 C67 H67B 109.5 . . ?
H67A C67 H67B 109.5 . . ?
O6 C67 H67C 109.5 . . ?
H67A C67 H67C 109.5 . . ?
H67B C67 H67C 109.5 . . ?
N8 C70 N7 121.3(6) . . ?
N8 C70 H70A 119.4 . . ?
N7 C70 H70A 119.4 . . ?
C72 C71 C76 117.2(6) . . ?
C72 C71 N7 118.6(6) . . ?
C76 C71 N7 124.1(6) . . ?
C71 C72 C73 122.3(7) . . ?
C71 C72 H72A 118.9 . . ?
C73 C72 H72A 118.9 . . ?
C74 C73 C72 119.4(7) . . ?
C74 C73 H73A 120.3 . . ?
C72 C73 H73A 120.3 . . ?
C73 C74 O7 125.2(8) . . ?
C73 C74 C75 119.9(7) . . ?
O7 C74 C75 114.8(7) . . ?
C76 C75 C74 119.5(7) . . ?
C76 C75 H75A 120.3 . . ?
C74 C75 H75A 120.3 . . ?
C75 C76 C71 121.7(7) . . ?
C75 C76 H76A 119.1 . . ?
C71 C76 H76A 119.1 . . ?
O7 C77 H77A 109.5 . . ?
O7 C77 H77B 109.5 . . ?
H77A C77 H77B 109.5 . . ?
O7 C77 H77C 109.5 . . ?
H77A C77 H77C 109.5 . . ?
H77B C77 H77C 109.5 . . ?
C86 C81 C82 117.1(7) . . ?
C86 C81 N8 124.2(6) . . ?
C82 C81 N8 118.6(6) . . ?
C81 C82 C83 120.3(7) . . ?
C81 C82 H82A 119.8 . . ?
C83 C82 H82A 119.8 . . ?
C84 C83 C82 121.9(8) . . ?
C84 C83 H83A 119.1 . . ?
C82 C83 H83A 119.1 . . ?
C83 C84 C85 118.2(7) . . ?
C83 C84 O8 116.9(8) . . ?
C85 C84 O8 124.9(8) . . ?
C84 C85 C86 120.2(7) . . ?
C84 C85 H85A 119.9 . . ?
C86 C85 H85A 119.9 . . ?
C81 C86 C85 122.3(7) . . ?
C81 C86 H86A 118.9 . . ?
C85 C86 H86A 118.9 . . ?
O8 C87 H87A 109.5 . . ?
O8 C87 H87B 109.5 . . ?
H87A C87 H87B 109.5 . . ?
O8 C87 H87C 109.5 . . ?
H87A C87 H87C 109.5 . . ?
H87B C87 H87C 109.5 . . ?
N9 C90 N10 121.2(7) . . ?
N9 C90 H90A 119.4 . . ?
N10 C90 H90A 119.4 . . ?
C92 C91 C96 117.9(7) . . ?
C92 C91 N9 119.7(6) . . ?
C96 C91 N9 122.4(7) . . ?
C91 C92 C93 122.0(7) . . ?
C91 C92 H92A 119.0 . . ?
C93 C92 H92A 119.0 . . ?
C94 C93 C92 119.2(8) . . ?
C94 C93 H93A 120.4 . . ?
C92 C93 H93A 120.4 . . ?
C95 C94 O9 115.3(8) . . ?
C95 C94 C93 119.4(8) . . ?
O9 C94 C93 125.3(9) . . ?
C94 C95 C96 121.4(7) . . ?
C94 C95 H95A 119.3 . . ?
C96 C95 H95A 119.3 . . ?
C95 C96 C91 120.1(8) . . ?
C95 C96 H96A 120.0 . . ?
C91 C96 H96A 120.0 . . ?
O9 C97 H97A 109.5 . . ?
O9 C97 H97B 109.5 . . ?
H97A C97 H97B 109.5 . . ?
O9 C97 H97C 109.5 . . ?
H97A C97 H97C 109.5 . . ?
H97B C97 H97C 109.5 . . ?
N12 C110 N11 120.0(5) . . ?
N12 C110 H11A 120.0 . . ?
N11 C110 H11A 120.0 . . ?
C112 C111 C116 116.9(7) . . ?
C112 C111 N11 118.7(6) . . ?
C116 C111 N11 124.2(6) . . ?
C111 C112 C113 122.3(7) . . ?
C111 C112 H11B 118.9 . . ?
C113 C112 H11B 118.9 . . ?
C114 C113 C112 119.8(8) . . ?
C114 C113 H11C 120.1 . . ?
C112 C113 H11C 120.1 . . ?
O11 C114 C113 125.5(8) . . ?
O11 C114 C115 115.8(7) . . ?
C113 C114 C115 118.7(7) . . ?
C116 C115 C114 121.0(7) . . ?
C116 C115 H11D 119.5 . . ?
C114 C115 H11D 119.5 . . ?
C115 C116 C111 121.3(7) . . ?
C115 C116 H11E 119.4 . . ?
C111 C116 H11E 119.4 . . ?
O11 C117 H11F 109.5 . . ?
O11 C117 H11G 109.5 . . ?
H11F C117 H11G 109.5 . . ?
O11 C117 H11H 109.5 . . ?
H11F C117 H11H 109.5 . . ?
H11G C117 H11H 109.5 . . ?
C122 C121 C126 120.0 . . ?
C122 C121 N12 121.6(9) . . ?
C126 C121 N12 118.3(8) . . ?
C121 C122 C123 120.0 . . ?
C121 C122 H12A 120.0 . . ?
C123 C122 H12A 120.0 . . ?
C122 C123 C124 120.0 . . ?
C122 C123 H12B 120.0 . . ?
C124 C123 H12B 120.0 . . ?
O12 C124 C125 117.5(10) . . ?
O12 C124 C123 122.4(10) . . ?
C125 C124 C123 120.0 . . ?
C126 C125 C124 120.0 . . ?
C126 C125 H12C 120.0 . . ?
C124 C125 H12C 120.0 . . ?
C125 C126 C121 120.0 . . ?
C125 C126 H12D 120.0 . . ?
C121 C126 H12D 120.0 . . ?
C127 O12 C124 135(3) . . ?
O12 C127 H12E 109.5 . . ?
O12 C127 H12F 109.5 . . ?
H12E C127 H12F 109.5 . . ?
O12 C127 H12G 109.5 . . ?
H12E C127 H12G 109.5 . . ?
H12F C127 H12G 109.5 . . ?
C142 C141 C146 120.0 . . ?
C142 C141 N12 113.0(14) . . ?
C146 C141 N12 127.0(15) . . ?
C143 C142 C141 120.0 . . ?
C143 C142 H14A 120.0 . . ?
C141 C142 H14A 120.0 . . ?
C142 C143 C144 120.0 . . ?
C142 C143 H14B 120.0 . . ?
C144 C143 H14B 120.0 . . ?
O14 C144 C145 114.9(16) . . ?
O14 C144 C143 125.0(16) . . ?
C145 C144 C143 120.0 . . ?
C144 C145 C146 120.0 . . ?
C144 C145 H14C 120.0 . . ?
C146 C145 H14C 120.0 . . ?
C145 C146 C141 120.0 . . ?
C145 C146 H14D 120.0 . . ?
C141 C146 H14D 120.0 . . ?
C147 O14 C144 137(3) . . ?
O14 C147 H14E 109.5 . . ?
O14 C147 H14F 109.5 . . ?
H14E C147 H14F 109.5 . . ?
O14 C147 H14G 109.5 . . ?
H14E C147 H14G 109.5 . . ?
H14F C147 H14G 109.5 . . ?
C102 C101 C106 120.0 . . ?
C102 C101 N10 122.7(11) . . ?
C106 C101 N10 117.3(11) . . ?
C101 C102 C103 120.0 . . ?
C101 C102 H10B 120.0 . . ?
C103 C102 H10B 120.0 . . ?
C102 C103 C104 120.0 . . ?
C102 C103 H10C 120.0 . . ?
C104 C103 H10C 120.0 . . ?
O10 C104 C105 120.5(11) . . ?
O10 C104 C103 119.5(11) . . ?
C105 C104 C103 120.0 . . ?
C104 C105 C106 120.0 . . ?
C104 C105 H10D 120.0 . . ?
C106 C105 H10D 120.0 . . ?
C105 C106 C101 120.0 . . ?
C105 C106 H10E 120.0 . . ?
C101 C106 H10E 120.0 . . ?
C107 O10 C104 126.4(19) . . ?
O10 C107 H10F 109.5 . . ?
O10 C107 H10G 109.5 . . ?
H10F C107 H10G 109.5 . . ?
O10 C107 H10H 109.5 . . ?
H10F C107 H10H 109.5 . . ?
H10G C107 H10H 109.5 . . ?
C132 C131 C136 120.0 . . ?
C132 C131 N10 119.7(12) . . ?
C136 C131 N10 120.3(12) . . ?
C133 C132 C131 120.0 . . ?
C133 C132 H13A 120.0 . . ?
C131 C132 H13A 120.0 . . ?
C132 C133 C134 120.0 . . ?
C132 C133 H13B 120.0 . . ?
C134 C133 H13B 120.0 . . ?
O13 C134 C135 124.7(12) . . ?
O13 C134 C133 115.2(12) . . ?
C135 C134 C133 120.0 . . ?
C136 C135 C134 120.0 . . ?
C136 C135 H13C 120.0 . . ?
C134 C135 H13C 120.0 . . ?
C135 C136 C131 120.0 . . ?
C135 C136 H13D 120.0 . . ?
C131 C136 H13D 120.0 . . ?
C137 O13 C134 122.6(16) . . ?
O13 C137 H13E 109.5 . . ?
O13 C137 H13F 109.5 . . ?
H13E C137 H13F 109.5 . . ?
O13 C137 H13G 109.5 . . ?
H13E C137 H13G 109.5 . . ?
H13F C137 H13G 109.5 . . ?
Cl2 Cl2 C1S 109.2(18) 2_776 . ?
Cl1 C1S Cl2 109.5 . . ?
Cl1 C1S H1SA 109.8 . . ?
Cl2 C1S H1SA 109.8 . . ?
Cl1 C1S H1SB 109.8 . . ?
Cl2 C1S H1SB 109.8 . . ?
H1SA C1S H1SB 108.2 . . ?

loop_
_geom_bond_atom_site_label_1
_geom_bond_atom_site_label_2
_geom_bond_distance
_geom_bond_site_symmetry_2
_geom_bond_publ_flag
Mo1 O1 2.039(4) . ?
Mo1 Mo2 2.1267(8) . ?
Mo1 N3 2.153(5) . ?
Mo1 N5 2.165(4) . ?
Mo1 N1 2.181(5) . ?
Mo2 O1 2.041(4) 2_655 ?
Mo2 N4 2.140(5) . ?
Mo2 N6 2.142(5) . ?
Mo2 N2 2.148(5) . ?
Mo3 O2 1.992(5) 2_666 ?
Mo3 Mo4 2.1341(9) . ?
Mo3 N11 2.156(5) . ?
Mo3 N9 2.159(5) . ?
Mo3 N7 2.160(5) . ?
Mo4 O2 2.001(5) . ?
Mo4 N12 2.139(5) . ?
Mo4 N8 2.148(5) . ?
Mo4 N10 2.178(6) . ?
N1 C10 1.322(7) . ?
N1 C11 1.441(5) . ?
N2 C10 1.317(7) . ?
N2 C21 1.420(7) . ?
N3 C30 1.323(8) . ?
N3 C31 1.426(7) . ?
N4 C30 1.320(7) . ?
N4 C41 1.437(8) . ?
N5 C50 1.326(7) . ?
N5 C51 1.427(8) . ?
N6 C50 1.307(7) . ?
N6 C61 1.426(7) . ?
N7 C70 1.327(8) . ?
N7 C71 1.411(8) . ?
N8 C70 1.317(8) . ?
N8 C81 1.432(8) . ?
N9 C90 1.315(8) . ?
N9 C91 1.440(9) . ?
N10 C90 1.323(9) . ?
N10 C131 1.399(10) . ?
N10 C101 1.469(9) . ?
N11 C110 1.328(7) . ?
N11 C111 1.421(8) . ?
N12 C110 1.325(8) . ?
N12 C141 1.446(12) . ?
N12 C121 1.446(9) . ?
O22 C27 1.323(15) . ?
O22 C24 1.377(9) . ?
O3 C34 1.386(8) . ?
O3 C37 1.415(10) . ?
O4 C44 1.378(8) . ?
O4 C47 1.414(10) . ?
O5 C54 1.371(9) . ?
O5 C57 1.393(14) . ?
O6 C64 1.381(9) . ?
O6 C67 1.410(12) . ?
O7 C74 1.373(8) . ?
O7 C77 1.416(10) . ?
O8 C84 1.375(9) . ?
O8 C87 1.404(10) . ?
O9 C97 1.361(8) . ?
O9 C94 1.368(9) . ?
O11 C114 1.366(9) . ?
O11 C117 1.397(10) . ?
O1 Mo2 2.041(4) 2_655 ?
O2 Mo3 1.992(4) 2_666 ?
C10 H10A 0.9400 . ?
C11 C12 1.3900 . ?
C11 C16 1.3900 . ?
C12 C13 1.3900 . ?
C12 H12 0.9400 . ?
C13 C14 1.3900 . ?
C13 H13 0.9400 . ?
C14 O21 1.383(5) . ?
C14 C15 1.3900 . ?
C15 C16 1.3900 . ?
C15 H15 0.9400 . ?
C16 H16 0.9400 . ?
O21 C17 1.418(8) . ?
C17 H17D 0.9700 . ?
C17 H17E 0.9700 . ?
C17 H17F 0.9700 . ?
C21 C22 1.368(9) . ?
C21 C26 1.382(9) . ?
C22 C23 1.367(10) . ?
C22 H22B 0.9400 . ?
C23 C24 1.350(12) . ?
C23 H23A 0.9400 . ?
C24 C25 1.360(11) . ?
C25 C26 1.377(9) . ?
C25 H25A 0.9400 . ?
C26 H26A 0.9400 . ?
C27 H27A 0.9700 . ?
C27 H27B 0.9700 . ?
C27 H27C 0.9700 . ?
C30 H30A 0.9400 . ?
C31 C36 1.381(9) . ?
C31 C32 1.390(9) . ?
C32 C33 1.376(9) . ?
C32 H32A 0.9400 . ?
C33 C34 1.367(10) . ?
C33 H33A 0.9400 . ?
C34 C35 1.379(10) . ?
C35 C36 1.389(9) . ?
C35 H35A 0.9400 . ?
C36 H36A 0.9400 . ?
C37 H37A 0.9700 . ?
C37 H37B 0.9700 . ?
C37 H37C 0.9700 . ?
C41 C42 1.368(9) . ?
C41 C46 1.384(9) . ?
C42 C43 1.387(9) . ?
C42 H42A 0.9400 . ?
C43 C44 1.379(10) . ?
C43 H43A 0.9400 . ?
C44 C45 1.366(10) . ?
C45 C46 1.385(9) . ?
C45 H45A 0.9400 . ?
C46 H46A 0.9400 . ?
C47 H47A 0.9700 . ?
C47 H47B 0.9700 . ?
C47 H47C 0.9700 . ?
C50 H50A 0.9400 . ?
C51 C56 1.371(9) . ?
C51 C52 1.393(9) . ?
C52 C53 1.389(10) . ?
C52 H52A 0.9400 . ?
C53 C54 1.376(12) . ?
C53 H53A 0.9400 . ?
C54 C55 1.363(11) . ?
C55 C56 1.375(10) . ?
C55 H55A 0.9400 . ?
C56 H56A 0.9400 . ?
C57 H57A 0.9700 . ?
C57 H57B 0.9700 . ?
C57 H57C 0.9700 . ?
C61 C62 1.369(9) . ?
C61 C66 1.392(9) . ?
C62 C63 1.391(9) . ?
C62 H62A 0.9400 . ?
C63 C64 1.378(11) . ?
C63 H63A 0.9400 . ?
C64 C65 1.373(11) . ?
C65 C66 1.367(10) . ?
C65 H65A 0.9400 . ?
C66 H66A 0.9400 . ?
C67 H67A 0.9700 . ?
C67 H67B 0.9700 . ?
C67 H67C 0.9700 . ?
C70 H70A 0.9400 . ?
C71 C72 1.379(9) . ?
C71 C76 1.394(9) . ?
C72 C73 1.389(10) . ?
C72 H72A 0.9400 . ?
C73 C74 1.367(10) . ?
C73 H73A 0.9400 . ?
C74 C75 1.402(10) . ?
C75 C76 1.374(9) . ?
C75 H75A 0.9400 . ?
C76 H76A 0.9400 . ?
C77 H77A 0.9700 . ?
C77 H77B 0.9700 . ?
C77 H77C 0.9700 . ?
C81 C86 1.369(9) . ?
C81 C82 1.381(10) . ?
C82 C83 1.386(11) . ?
C82 H82A 0.9400 . ?
C83 C84 1.360(11) . ?
C83 H83A 0.9400 . ?
C84 C85 1.366(10) . ?
C85 C86 1.383(10) . ?
C85 H85A 0.9400 . ?
C86 H86A 0.9400 . ?
C87 H87A 0.9700 . ?
C87 H87B 0.9700 . ?
C87 H87C 0.9700 . ?
C90 H90A 0.9400 . ?
C91 C92 1.364(10) . ?
C91 C96 1.389(9) . ?
C92 C93 1.394(10) . ?
C92 H92A 0.9400 . ?
C93 C94 1.373(11) . ?
C93 H93A 0.9400 . ?
C94 C95 1.358(12) . ?
C95 C96 1.383(11) . ?
C95 H95A 0.9400 . ?
C96 H96A 0.9400 . ?
C97 H97A 0.9700 . ?
C97 H97B 0.9700 . ?
C97 H97C 0.9700 . ?
C110 H11A 0.9400 . ?
C111 C112 1.378(9) . ?
C111 C116 1.390(9) . ?
C112 C113 1.384(10) . ?
C112 H11B 0.9400 . ?
C113 C114 1.375(10) . ?
C113 H11C 0.9400 . ?
C114 C115 1.381(10) . ?
C115 C116 1.371(10) . ?
C115 H11D 0.9400 . ?
C116 H11E 0.9400 . ?
C117 H11F 0.9700 . ?
C117 H11G 0.9700 . ?
C117 H11H 0.9700 . ?
C121 C122 1.3900 . ?
C121 C126 1.3900 . ?
C122 C123 1.3900 . ?
C122 H12A 0.9400 . ?
C123 C124 1.3900 . ?
C123 H12B 0.9400 . ?
C124 O12 1.384(12) . ?
C124 C125 1.3900 . ?
C125 C126 1.3900 . ?
C125 H12C 0.9400 . ?
C126 H12D 0.9400 . ?
O12 C127 0.95(2) . ?
C127 H12E 0.9700 . ?
C127 H12F 0.9700 . ?
C127 H12G 0.9700 . ?
C141 C142 1.3900 . ?
C141 C146 1.3900 . ?
C142 C143 1.3900 . ?
C142 H14A 0.9400 . ?
C143 C144 1.3900 . ?
C143 H14B 0.9400 . ?
C144 O14 1.377(15) . ?
C144 C145 1.3900 . ?
C145 C146 1.3900 . ?
C145 H14C 0.9400 . ?
C146 H14D 0.9400 . ?
O14 C147 0.99(3) . ?
C147 H14E 0.9700 . ?
C147 H14F 0.9700 . ?
C147 H14G 0.9700 . ?
C101 C102 1.3900 . ?
C101 C106 1.3900 . ?
C102 C103 1.3900 . ?
C102 H10B 0.9400 . ?
C103 C104 1.3900 . ?
C103 H10C 0.9400 . ?
C104 O10 1.348(11) . ?
C104 C105 1.3900 . ?
C105 C106 1.3900 . ?
C105 H10D 0.9400 . ?
C106 H10E 0.9400 . ?
O10 C107 1.19(3) . ?
C107 H10F 0.9700 . ?
C107 H10G 0.9700 . ?
C107 H10H 0.9700 . ?
C131 C132 1.3900 . ?
C131 C136 1.3900 . ?
C132 C133 1.3900 . ?
C132 H13A 0.9400 . ?
C133 C134 1.3900 . ?
C133 H13B 0.9400 . ?
C134 O13 1.356(12) . ?
C134 C135 1.3900 . ?
C135 C136 1.3900 . ?
C135 H13C 0.9400 . ?
C136 H13D 0.9400 . ?
O13 C137 1.22(2) . ?
C137 H13E 0.9700 . ?
C137 H13F 0.9700 . ?
C137 H13G 0.9700 . ?
Cl1 C1S 1.7747 . ?
Cl2 Cl2 1.73(5) 2_776 ?
Cl2 C1S 1.7766 . ?
C1S H1SA 0.9800 . ?
C1S H1SB 0.9800 . ?
